data_4068504
loop_
_publ_author_name
'Gong, Lei'
'Lin, Yumei'
'Wen, Ting Bin'
'Xia, Haiping'

_publ_section_title
;
 Synthesis of Coordinated \h2-\a,\b-Unsaturated Ketone Osmacycles from an
 Osmium-Coordinated Alkyne Alcohol Complex
;
_journal_issue 4
_journal_name_full Organometallics
_journal_page_first 1101
_journal_paper_doi 10.1021/om800907v
_journal_volume 28
_journal_year 2009
_chemical_formula_moiety 'C43 H42 Cl N2 O Os P2, Cl, 2CHCl3'
_chemical_formula_sum 'C45 H44 Cl8 N2 O Os P2'
_chemical_formula_weight 1164.56
_chemical_name_systematic
; 
 ? 
;
_space_group_IT_number 2
_symmetry_cell_setting triclinic
_symmetry_space_group_name_Hall '-P 1'
_symmetry_space_group_name_H-M 'P -1'
_atom_sites_solution_hydrogens geom
_atom_sites_solution_primary direct
_atom_sites_solution_secondary difmap
_audit_creation_method SHELXL-97
_cell_angle_alpha 87.508(4)
_cell_angle_beta 74.564(4)
_cell_angle_gamma 83.030(4)
_cell_formula_units_Z 2
_cell_length_a 12.334(3)
_cell_length_b 12.646(3)
_cell_length_c 15.335(3)
_cell_measurement_reflns_used 5214
_cell_measurement_temperature 223(2)
_cell_measurement_theta_max 25.11
_cell_measurement_theta_min 2.23
_cell_volume 2288.4(9)
_computing_structure_refinement 'SHELXL-97 (Sheldrick, 1997)'
_computing_structure_solution 'SHELXS-97 (Sheldrick, 1990)'
_diffrn_ambient_temperature 223(2)
_diffrn_measured_fraction_theta_full 0.993
_diffrn_measured_fraction_theta_max 0.993
_diffrn_radiation_monochromator graphite
_diffrn_radiation_source 'fine-focus sealed tube'
_diffrn_radiation_type MoK\a
_diffrn_radiation_wavelength 0.71073
_diffrn_reflns_av_R_equivalents 0.0372
_diffrn_reflns_av_sigmaI/netI 0.0629
_diffrn_reflns_limit_h_max 14
_diffrn_reflns_limit_h_min -14
_diffrn_reflns_limit_k_max 15
_diffrn_reflns_limit_k_min -15
_diffrn_reflns_limit_l_max 18
_diffrn_reflns_limit_l_min -16
_diffrn_reflns_number 16700
_diffrn_reflns_theta_full 25.00
_diffrn_reflns_theta_max 25.00
_diffrn_reflns_theta_min 1.62
_exptl_absorpt_coefficient_mu 3.361
_exptl_absorpt_correction_T_max 1.000000
_exptl_absorpt_correction_T_min 0.730688
_exptl_absorpt_correction_type empirical
_exptl_absorpt_process_details SADABS
_exptl_crystal_colour yellow
_exptl_crystal_density_diffrn 1.690
_exptl_crystal_density_method 'not measured'
_exptl_crystal_description block
_exptl_crystal_F_000 1156
_exptl_crystal_size_max 0.27
_exptl_crystal_size_mid 0.20
_exptl_crystal_size_min 0.16
_refine_diff_density_max 1.499
_refine_diff_density_min -1.443
_refine_diff_density_rms 0.146
_refine_ls_extinction_method none
_refine_ls_goodness_of_fit_ref 1.066
_refine_ls_hydrogen_treatment constr
_refine_ls_matrix_type full
_refine_ls_number_parameters 532
_refine_ls_number_reflns 7996
_refine_ls_number_restraints 0
_refine_ls_restrained_S_all 1.066
_refine_ls_R_factor_all 0.0512
_refine_ls_R_factor_gt 0.0440
_refine_ls_shift/su_max 0.016
_refine_ls_shift/su_mean 0.002
_refine_ls_structure_factor_coef Fsqd
_refine_ls_weighting_details 'calc w=1/[\s^2^(Fo^2^)+(0.0541P)^2^+0.0000P] where P=(Fo^2^+2Fc^2^)/3'
_refine_ls_weighting_scheme calc
_refine_ls_wR_factor_gt 0.1013
_refine_ls_wR_factor_ref 0.1041
_reflns_number_gt 7132
_reflns_number_total 7996
_reflns_threshold_expression >2sigma(I)
_cod_data_source_file om800907v_si_003.cif
_cod_data_source_block complex4
_cod_depositor_comments
;
The following automatic conversions were performed:

'_symmetry_cell_setting' value 'Triclinic' changed to 'triclinic'
according to /home/saulius/struct/CIF-dictionaries/cif_core.dic
dictionary named 'cif_core.dic' version 2.4.2 from
2011-04-26.

'_exptl_absorpt_correction_type' value 'Empirical'
changed to 'empirical' according to
/home/saulius/struct/CIF-dictionaries/cif_core.dic dictionary named
'cif_core.dic' version 2.4.2 from 2011-04-26.

Automatic conversion script
Id: cif_fix_values 1715 2011-07-08 13:25:40Z adriana 
;
_cod_original_cell_volume 2288.3(8)
_cod_original_sg_symbol_H-M P-1
_cod_database_code 4068504

loop_
_symmetry_equiv_pos_as_xyz
'x, y, z'
'-x, -y, -z'

loop_
_atom_site_label
_atom_site_type_symbol
_atom_site_fract_x
_atom_site_fract_y
_atom_site_fract_z
_atom_site_U_iso_or_equiv
_atom_site_adp_type
_atom_site_occupancy
_atom_site_symmetry_multiplicity
_atom_site_calc_flag
_atom_site_refinement_flags
Os1 Os 0.075319(18) 0.343678(17) 0.176312(16) 0.01970(9) Uani 1 1 d .
Cl2 Cl -0.10399(13) 0.69818(13) 0.14756(12) 0.0366(4) Uani 1 1 d .
P2 P 0.23528(12) 0.58191(12) 0.30923(11) 0.0227(3) Uani 1 1 d .
Cl1 Cl -0.04101(13) 0.23496(13) 0.28871(12) 0.0368(4) Uani 1 1 d .
P1 P 0.21849(12) 0.20164(12) 0.17044(10) 0.0222(3) Uani 1 1 d .
Cl1A Cl -0.63245(19) -0.9666(3) -0.18114(15) 0.0843(8) Uani 1 1 d .
C1 C 0.1385(4) 0.4162(4) 0.2596(4) 0.0190(12) Uani 1 1 d .
H1A H 0.1391 0.3845 0.3161 0.023 Uiso 1 1 calc R
Cl1B Cl -0.81121(19) -1.02630(16) -0.24994(15) 0.0620(6) Uani 1 1 d .
N2 N -0.0117(4) 0.2761(4) 0.0846(4) 0.0310(12) Uani 1 1 d .
H2A H 0.0213 0.2939 0.0262 0.037 Uiso 1 1 calc R
H2B H -0.0044 0.2038 0.0896 0.037 Uiso 1 1 calc R
O1 O 0.1988(3) 0.6416(3) 0.1191(3) 0.0318(10) Uani 1 1 d .
C211 C 0.3816(5) 0.5994(5) 0.2646(4) 0.0277(14) Uani 1 1 d .
C5 C 0.1935(5) 0.3933(4) 0.0572(4) 0.0268(14) Uani 1 1 d .
H5A H 0.2731 0.3856 0.0583 0.032 Uiso 1 1 calc R
H5B H 0.1822 0.3744 -0.0008 0.032 Uiso 1 1 calc R
N1 N -0.0841(4) 0.4432(4) 0.2023(3) 0.0249(11) Uani 1 1 d .
H1B H -0.1280 0.4262 0.2577 0.030 Uiso 1 1 calc R
H1C H -0.0715 0.5125 0.2036 0.030 Uiso 1 1 calc R
C2 C 0.1814(4) 0.5113(4) 0.2376(4) 0.0196(12) Uani 1 1 d .
C115 C 0.5357(6) 0.1649(6) -0.0048(5) 0.0456(19) Uani 1 1 d .
H11A H 0.5767 0.1204 -0.0528 0.055 Uiso 1 1 calc R
C3 C 0.1725(5) 0.5550(4) 0.1504(4) 0.0220(13) Uani 1 1 d .
C231 C 0.2234(5) 0.5098(5) 0.4142(4) 0.0252(13) Uani 1 1 d .
C131 C 0.2498(5) 0.1508(5) 0.2760(4) 0.0300(14) Uani 1 1 d .
C136 C 0.1850(6) 0.1808(5) 0.3601(5) 0.0339(16) Uani 1 1 d .
H13A H 0.1181 0.2275 0.3666 0.041 Uiso 1 1 calc R
C236 C 0.1346(5) 0.5379(5) 0.4885(4) 0.0319(15) Uani 1 1 d .
H23A H 0.0810 0.5963 0.4848 0.038 Uiso 1 1 calc R
C121 C 0.1866(5) 0.0860(4) 0.1207(4) 0.0250(13) Uani 1 1 d .
C221 C 0.1560(5) 0.7089(5) 0.3364(4) 0.0268(14) Uani 1 1 d .
C4 C 0.1258(5) 0.4820(4) 0.1002(4) 0.0211(13) Uani 1 1 d .
H4A H 0.0710 0.5172 0.0681 0.025 Uiso 1 1 calc R
C133 C 0.3752(6) 0.0383(7) 0.3457(5) 0.057(2) Uani 1 1 d .
H13B H 0.4394 -0.0118 0.3404 0.069 Uiso 1 1 calc R
C111 C 0.3637(5) 0.2171(5) 0.1070(4) 0.0268(14) Uani 1 1 d .
C112 C 0.4168(5) 0.2946(5) 0.1341(5) 0.0356(16) Uani 1 1 d .
H11B H 0.3765 0.3396 0.1820 0.043 Uiso 1 1 calc R
C222 C 0.0524(5) 0.7317(5) 0.3183(5) 0.0350(16) Uani 1 1 d .
H22A H 0.0251 0.6813 0.2887 0.042 Uiso 1 1 calc R
C135 C 0.2190(6) 0.1416(5) 0.4360(4) 0.0375(17) Uani 1 1 d .
H13C H 0.1756 0.1637 0.4938 0.045 Uiso 1 1 calc R
C232 C 0.3011(6) 0.4257(5) 0.4205(5) 0.0329(15) Uani 1 1 d .
H23B H 0.3618 0.4055 0.3702 0.040 Uiso 1 1 calc R
C7 C -0.1328(5) 0.3177(5) 0.1083(5) 0.0378(16) Uani 1 1 d .
H7A H -0.1744 0.2765 0.1592 0.045 Uiso 1 1 calc R
H7B H -0.1639 0.3106 0.0566 0.045 Uiso 1 1 calc R
C122 C 0.1722(5) 0.0929(5) 0.0353(4) 0.0318(15) Uani 1 1 d .
H12A H 0.1847 0.1560 0.0014 0.038 Uiso 1 1 calc R
C116 C 0.4247(6) 0.1518(5) 0.0368(5) 0.0367(16) Uani 1 1 d .
H11C H 0.3903 0.0982 0.0173 0.044 Uiso 1 1 calc R
C124 C 0.1242(7) -0.0838(6) 0.0461(6) 0.052(2) Uani 1 1 d .
H12B H 0.1033 -0.1416 0.0203 0.062 Uiso 1 1 calc R
C214 C 0.6029(6) 0.6389(6) 0.1984(6) 0.053(2) Uani 1 1 d .
H21A H 0.6777 0.6549 0.1752 0.064 Uiso 1 1 calc R
C225 C 0.1281(7) 0.8778(6) 0.4051(6) 0.058(2) Uani 1 1 d .
H22B H 0.1535 0.9285 0.4358 0.070 Uiso 1 1 calc R
C134 C 0.3127(7) 0.0726(6) 0.4279(5) 0.049(2) Uani 1 1 d .
H13D H 0.3350 0.0480 0.4799 0.059 Uiso 1 1 calc R
C235 C 0.1245(6) 0.4811(6) 0.5670(5) 0.0425(18) Uani 1 1 d .
H23C H 0.0632 0.5002 0.6171 0.051 Uiso 1 1 calc R
C113 C 0.5279(5) 0.3071(6) 0.0920(5) 0.0423(18) Uani 1 1 d .
H11D H 0.5630 0.3606 0.1109 0.051 Uiso 1 1 calc R
C215 C 0.5413(6) 0.6178(7) 0.1405(6) 0.058(2) Uani 1 1 d .
H21B H 0.5750 0.6155 0.0779 0.070 Uiso 1 1 calc R
C126 C 0.1680(6) -0.0089(5) 0.1686(5) 0.0405(17) Uani 1 1 d .
H12C H 0.1757 -0.0155 0.2280 0.049 Uiso 1 1 calc R
C1S C -0.7318(6) -0.9236(6) -0.2403(5) 0.052(2) Uani 1 1 d .
H1SA H -0.7839 -0.8641 -0.2070 0.063 Uiso 1 1 calc R
C132 C 0.3440(6) 0.0777(7) 0.2690(5) 0.052(2) Uani 1 1 d .
H13E H 0.3875 0.0542 0.2116 0.062 Uiso 1 1 calc R
C125 C 0.1386(7) -0.0928(6) 0.1297(6) 0.056(2) Uani 1 1 d .
H12D H 0.1285 -0.1573 0.1621 0.067 Uiso 1 1 calc R
C216 C 0.4296(5) 0.5999(6) 0.1739(5) 0.047(2) Uani 1 1 d .
H21C H 0.3865 0.5880 0.1338 0.057 Uiso 1 1 calc R
C123 C 0.1397(6) 0.0089(6) -0.0016(5) 0.0433(18) Uani 1 1 d .
H12E H 0.1282 0.0155 -0.0599 0.052 Uiso 1 1 calc R
C114 C 0.5868(6) 0.2420(6) 0.0230(6) 0.051(2) Uani 1 1 d .
H11E H 0.6629 0.2502 -0.0056 0.061 Uiso 1 1 calc R
C233 C 0.2902(6) 0.3702(5) 0.5011(5) 0.0407(18) Uani 1 1 d .
H23D H 0.3446 0.3129 0.5057 0.049 Uiso 1 1 calc R
C226 C 0.1936(6) 0.7830(6) 0.3801(6) 0.0484(19) Uani 1 1 d .
H22C H 0.2644 0.7689 0.3930 0.058 Uiso 1 1 calc R
C6 C -0.1461(5) 0.4317(5) 0.1334(5) 0.0351(16) Uani 1 1 d .
H6A H -0.1159 0.4748 0.0797 0.042 Uiso 1 1 calc R
H6B H -0.2265 0.4568 0.1576 0.042 Uiso 1 1 calc R
C212 C 0.4467(5) 0.6170(6) 0.3230(5) 0.0452(19) Uani 1 1 d .
H21D H 0.4149 0.6152 0.3859 0.054 Uiso 1 1 calc R
C234 C 0.2017(6) 0.3972(6) 0.5742(5) 0.0402(18) Uani 1 1 d .
H23E H 0.1942 0.3585 0.6288 0.048 Uiso 1 1 calc R
C224 C 0.0261(7) 0.8988(6) 0.3853(6) 0.059(2) Uani 1 1 d .
H22D H -0.0182 0.9643 0.4015 0.071 Uiso 1 1 calc R
C223 C -0.0108(6) 0.8262(6) 0.3430(5) 0.049(2) Uani 1 1 d .
H22E H -0.0815 0.8409 0.3301 0.059 Uiso 1 1 calc R
C213 C 0.5568(6) 0.6369(6) 0.2891(6) 0.055(2) Uani 1 1 d .
H21E H 0.6004 0.6492 0.3286 0.066 Uiso 1 1 calc R
Cl1C Cl -0.66421(19) -0.87751(19) -0.34792(15) 0.0657(6) Uani 1 1 d .
Cl2A Cl 0.4197(2) -0.2517(2) -0.29602(18) 0.0832(8) Uani 1 1 d .
Cl2B Cl 0.3529(2) -0.39118(19) -0.4064(2) 0.0841(8) Uani 1 1 d .
Cl2C Cl 0.4067(2) -0.1861(2) -0.47275(18) 0.0841(8) Uani 1 1 d .
C2S C 0.3483(6) -0.2592(6) -0.3776(5) 0.0482(19) Uani 1 1 d .
H2SA H 0.2683 -0.2299 -0.3529 0.058 Uiso 1 1 calc R

loop_
_atom_site_aniso_label
_atom_site_aniso_U_11
_atom_site_aniso_U_22
_atom_site_aniso_U_33
_atom_site_aniso_U_23
_atom_site_aniso_U_13
_atom_site_aniso_U_12
Os1 0.01843(13) 0.01942(13) 0.02192(14) -0.00410(9) -0.00521(9) -0.00366(9)
Cl2 0.0331(8) 0.0311(9) 0.0476(11) -0.0071(7) -0.0149(8) 0.0001(7)
P2 0.0216(8) 0.0234(8) 0.0244(9) -0.0027(6) -0.0065(6) -0.0061(6)
Cl1 0.0292(8) 0.0356(9) 0.0440(10) 0.0068(8) -0.0047(7) -0.0109(7)
P1 0.0211(8) 0.0244(8) 0.0204(8) -0.0027(6) -0.0034(6) -0.0037(6)
Cl1A 0.0501(13) 0.155(3) 0.0446(14) -0.0072(15) -0.0163(10) 0.0119(14)
C1 0.015(3) 0.024(3) 0.018(3) -0.006(2) -0.004(2) 0.003(2)
Cl1B 0.0727(14) 0.0483(12) 0.0663(15) -0.0078(10) -0.0235(12) 0.0029(10)
N2 0.031(3) 0.028(3) 0.038(3) -0.014(2) -0.012(2) -0.005(2)
O1 0.035(2) 0.030(2) 0.033(3) 0.006(2) -0.012(2) -0.011(2)
C211 0.020(3) 0.032(3) 0.033(4) -0.003(3) -0.006(3) -0.009(3)
C5 0.034(3) 0.025(3) 0.021(3) 0.004(3) -0.004(3) -0.011(3)
N1 0.020(2) 0.024(3) 0.031(3) -0.002(2) -0.008(2) -0.001(2)
C2 0.019(3) 0.020(3) 0.021(3) -0.004(2) -0.007(2) -0.001(2)
C115 0.040(4) 0.038(4) 0.045(5) -0.008(3) 0.009(3) 0.004(3)
C3 0.019(3) 0.021(3) 0.024(3) -0.003(3) -0.003(2) -0.001(2)
C231 0.023(3) 0.035(4) 0.021(3) 0.000(3) -0.010(3) -0.008(3)
C131 0.028(3) 0.036(4) 0.027(4) 0.004(3) -0.010(3) -0.005(3)
C136 0.043(4) 0.023(3) 0.036(4) 0.003(3) -0.010(3) -0.013(3)
C236 0.028(3) 0.045(4) 0.024(4) -0.002(3) -0.010(3) -0.002(3)
C121 0.026(3) 0.020(3) 0.027(4) -0.010(3) -0.002(3) -0.002(2)
C221 0.028(3) 0.022(3) 0.029(4) -0.004(3) -0.004(3) -0.004(3)
C4 0.028(3) 0.017(3) 0.019(3) 0.008(2) -0.007(2) -0.008(2)
C133 0.039(4) 0.088(6) 0.039(5) 0.019(4) -0.011(4) 0.012(4)
C111 0.023(3) 0.029(3) 0.027(4) 0.001(3) -0.005(3) -0.003(3)
C112 0.029(3) 0.039(4) 0.041(4) -0.006(3) -0.011(3) -0.003(3)
C222 0.031(4) 0.041(4) 0.034(4) -0.003(3) -0.009(3) -0.004(3)
C135 0.060(5) 0.034(4) 0.021(4) -0.001(3) -0.009(3) -0.017(3)
C232 0.038(4) 0.030(4) 0.033(4) -0.001(3) -0.012(3) -0.004(3)
C7 0.032(4) 0.043(4) 0.041(4) -0.016(3) -0.012(3) -0.002(3)
C122 0.033(3) 0.030(4) 0.034(4) -0.009(3) -0.011(3) -0.002(3)
C116 0.042(4) 0.029(4) 0.036(4) -0.003(3) -0.003(3) -0.003(3)
C124 0.054(5) 0.039(5) 0.063(6) -0.027(4) -0.008(4) -0.013(4)
C214 0.025(4) 0.044(5) 0.088(7) 0.007(4) -0.010(4) -0.005(3)
C225 0.068(6) 0.037(4) 0.065(6) -0.026(4) 0.001(5) -0.023(4)
C134 0.064(5) 0.062(5) 0.032(5) 0.019(4) -0.028(4) -0.023(4)
C235 0.035(4) 0.065(5) 0.030(4) 0.005(4) -0.011(3) -0.013(4)
C113 0.029(4) 0.051(5) 0.052(5) 0.009(4) -0.017(3) -0.013(3)
C215 0.033(4) 0.084(6) 0.052(5) 0.011(5) -0.001(4) -0.015(4)
C126 0.053(4) 0.031(4) 0.038(4) 0.001(3) -0.010(3) -0.011(3)
C1S 0.044(4) 0.059(5) 0.048(5) -0.005(4) -0.009(4) 0.011(4)
C132 0.045(4) 0.074(6) 0.028(4) 0.000(4) -0.005(3) 0.014(4)
C125 0.071(6) 0.026(4) 0.068(6) -0.002(4) -0.011(5) -0.012(4)
C216 0.024(3) 0.069(5) 0.048(5) 0.009(4) -0.010(3) -0.007(3)
C123 0.041(4) 0.052(5) 0.039(4) -0.021(4) -0.012(3) -0.002(4)
C114 0.023(4) 0.061(5) 0.063(6) 0.017(4) -0.004(4) -0.006(4)
C233 0.046(4) 0.034(4) 0.047(5) 0.005(3) -0.024(4) -0.003(3)
C226 0.042(4) 0.039(4) 0.069(6) -0.014(4) -0.021(4) -0.007(3)
C6 0.032(4) 0.040(4) 0.037(4) -0.008(3) -0.017(3) -0.001(3)
C212 0.030(4) 0.066(5) 0.045(5) -0.001(4) -0.015(3) -0.017(3)
C234 0.043(4) 0.051(5) 0.035(4) 0.010(3) -0.019(3) -0.021(4)
C224 0.050(5) 0.033(4) 0.077(6) -0.003(4) 0.009(4) 0.005(4)
C223 0.039(4) 0.042(5) 0.062(6) -0.006(4) -0.010(4) 0.009(4)
C213 0.037(4) 0.061(5) 0.078(7) -0.003(5) -0.027(4) -0.018(4)
Cl1C 0.0693(14) 0.0725(15) 0.0541(14) 0.0032(11) -0.0172(11) -0.0026(12)
Cl2A 0.0742(16) 0.108(2) 0.0772(18) -0.0365(15) -0.0441(14) 0.0170(14)
Cl2B 0.101(2) 0.0570(14) 0.103(2) -0.0076(14) -0.0346(16) -0.0242(14)
Cl2C 0.101(2) 0.0736(17) 0.0798(19) 0.0185(14) -0.0264(15) -0.0200(15)
C2S 0.042(4) 0.052(5) 0.054(5) -0.005(4) -0.017(4) -0.010(4)

loop_
_atom_type_symbol
_atom_type_description
_atom_type_scat_dispersion_real
_atom_type_scat_dispersion_imag
_atom_type_scat_source
C C 0.0033 0.0016 'International Tables Vol C Tables 4.2.6.8 and 6.1.1.4'
H H 0.0000 0.0000 'International Tables Vol C Tables 4.2.6.8 and 6.1.1.4'
N N 0.0061 0.0033 'International Tables Vol C Tables 4.2.6.8 and 6.1.1.4'
O O 0.0106 0.0060 'International Tables Vol C Tables 4.2.6.8 and 6.1.1.4'
P P 0.1023 0.0942 'International Tables Vol C Tables 4.2.6.8 and 6.1.1.4'
Cl Cl 0.1484 0.1585 'International Tables Vol C Tables 4.2.6.8 and 6.1.1.4'
Os Os -1.2165 7.6030 'International Tables Vol C Tables 4.2.6.8 and 6.1.1.4'

loop_
_geom_angle_atom_site_label_1
_geom_angle_atom_site_label_2
_geom_angle_atom_site_label_3
_geom_angle
C1 Os1 C4 78.3(2)
C1 Os1 C5 94.4(2)
C4 Os1 C5 38.1(2)
C1 Os1 N1 96.3(2)
C4 Os1 N1 79.5(2)
C5 Os1 N1 111.8(2)
C1 Os1 N2 173.71(19)
C4 Os1 N2 99.4(2)
C5 Os1 N2 87.1(2)
N1 Os1 N2 77.46(19)
C1 Os1 P1 88.54(16)
C4 Os1 P1 115.91(16)
C5 Os1 P1 82.27(16)
N1 Os1 P1 164.56(13)
N2 Os1 P1 97.73(13)
C1 Os1 Cl1 97.28(16)
C4 Os1 Cl1 158.39(16)
C5 Os1 Cl1 162.35(17)
N1 Os1 Cl1 80.04(13)
N2 Os1 Cl1 82.76(14)
P1 Os1 Cl1 84.82(5)
C2 P2 C221 111.6(3)
C2 P2 C211 113.5(3)
C221 P2 C211 108.9(3)
C2 P2 C231 109.1(3)
C221 P2 C231 106.5(3)
C211 P2 C231 106.8(3)
C121 P1 C111 103.7(3)
C121 P1 C131 104.2(3)
C111 P1 C131 97.3(3)
C121 P1 Os1 110.55(19)
C111 P1 Os1 119.7(2)
C131 P1 Os1 119.1(2)
C2 C1 Os1 121.8(4)
C7 N2 Os1 110.2(4)
C216 C211 C212 119.2(6)
C216 C211 P2 120.9(5)
C212 C211 P2 119.9(5)
C4 C5 Os1 70.5(3)
C6 N1 Os1 112.6(4)
C1 C2 C3 114.5(5)
C1 C2 P2 124.3(4)
C3 C2 P2 121.1(4)
C114 C115 C116 120.5(7)
O1 C3 C2 125.9(5)
O1 C3 C4 121.7(5)
C2 C3 C4 112.4(5)
C232 C231 C236 119.5(6)
C232 C231 P2 120.1(5)
C236 C231 P2 120.4(5)
C136 C131 C132 118.9(6)
C136 C131 P1 123.8(5)
C132 C131 P1 117.4(5)
C131 C136 C135 119.4(6)
C235 C236 C231 120.0(6)
C122 C121 C126 117.8(6)
C122 C121 P1 119.7(5)
C126 C121 P1 122.4(5)
C226 C221 C222 118.8(6)
C226 C221 P2 120.9(5)
C222 C221 P2 120.2(5)
C5 C4 C3 120.2(5)
C5 C4 Os1 71.4(3)
C3 C4 Os1 112.9(4)
C134 C133 C132 119.4(7)
C116 C111 C112 118.5(6)
C116 C111 P1 123.5(5)
C112 C111 P1 117.9(5)
C111 C112 C113 120.9(7)
C223 C222 C221 120.4(7)
C134 C135 C136 121.0(7)
C231 C232 C233 119.6(6)
N2 C7 C6 109.6(5)
C121 C122 C123 121.0(6)
C111 C116 C115 120.2(7)
C125 C124 C123 120.2(7)
C213 C214 C215 120.4(7)
C224 C225 C226 120.0(8)
C135 C134 C133 120.5(6)
C234 C235 C236 121.0(7)
C114 C113 C112 119.9(7)
C214 C215 C216 120.0(8)
C125 C126 C121 120.5(7)
Cl1A C1S Cl1C 109.9(4)
Cl1A C1S Cl1B 111.0(4)
Cl1C C1S Cl1B 109.9(5)
C131 C132 C133 120.7(7)
C124 C125 C126 120.6(7)
C211 C216 C215 120.2(7)
C124 C123 C122 120.0(7)
C115 C114 C113 120.1(7)
C234 C233 C232 121.0(7)
C221 C226 C225 120.0(7)
N1 C6 C7 109.2(5)
C213 C212 C211 120.2(7)
C235 C234 C233 118.9(6)
C223 C224 C225 120.0(7)
C224 C223 C222 120.9(7)
C214 C213 C212 119.9(7)
Cl2A C2S Cl2C 110.8(4)
Cl2A C2S Cl2B 109.9(4)
Cl2C C2S Cl2B 109.8(5)

loop_
_geom_bond_atom_site_label_1
_geom_bond_atom_site_label_2
_geom_bond_distance
Os1 C1 1.971(6)
Os1 C4 2.124(5)
Os1 C5 2.135(6)
Os1 N1 2.153(4)
Os1 N2 2.234(5)
Os1 P1 2.3479(16)
Os1 Cl1 2.4240(15)
P2 C2 1.750(6)
P2 C221 1.780(6)
P2 C211 1.789(6)
P2 C231 1.795(6)
P1 C121 1.808(6)
P1 C111 1.826(6)
P1 C131 1.835(6)
Cl1A C1S 1.735(8)
C1 C2 1.365(7)
Cl1B C1S 1.752(9)
N2 C7 1.475(8)
O1 C3 1.222(6)
C211 C216 1.360(9)
C211 C212 1.392(9)
C5 C4 1.391(8)
N1 C6 1.481(7)
C2 C3 1.451(8)
C115 C114 1.363(11)
C115 C116 1.375(9)
C3 C4 1.484(8)
C231 C232 1.362(8)
C231 C236 1.378(8)
C131 C136 1.366(9)
C131 C132 1.376(9)
C136 C135 1.391(9)
C236 C235 1.359(9)
C121 C122 1.365(8)
C121 C126 1.390(8)
C221 C226 1.366(9)
C221 C222 1.373(8)
C133 C134 1.350(11)
C133 C132 1.387(10)
C111 C116 1.380(9)
C111 C112 1.378(9)
C112 C113 1.375(9)
C222 C223 1.355(9)
C135 C134 1.342(10)
C232 C233 1.376(9)
C7 C6 1.486(9)
C122 C123 1.373(9)
C124 C125 1.339(11)
C124 C123 1.361(10)
C214 C213 1.355(11)
C214 C215 1.366(11)
C225 C224 1.364(11)
C225 C226 1.370(10)
C235 C234 1.358(10)
C113 C114 1.359(11)
C215 C216 1.379(9)
C126 C125 1.369(10)
C1S Cl1C 1.749(8)
C233 C234 1.363(10)
C212 C213 1.369(9)
C224 C223 1.333(11)
Cl2A C2S 1.722(7)
Cl2B C2S 1.735(8)
Cl2C C2S 1.728(8)
